data_1568985
loop_
_publ_author_name
'Makise, K.'
'Takei, T.'
'Saito, N.'
'Yamanaka, J.'
'Kumada, N.'
'Mori, H.'
'Ito, N.'
'Goto, T.'

_publ_section_title
;
 Crystal structure and ion-exchange properties of a lepidocrocite-like
 sodium titanate : Na0.75Li0.25Ti1.75O4-2H2O
;
_journal_name_full 'Journal of Asian Ceramic Societies'
_journal_page_first 170
_journal_page_last 177
_journal_paper_doi 10.1080/21870764.2023.2173849
_journal_volume 11
_journal_year 2023
_chemical_formula_sum 'H2 Li0.25 Na0.75 O6 Ti1.75'
_chemical_name_common 'Na0.75Li0.25Ti1.75O4 2H2O'
_space_group_IT_number 25
_space_group_name_Hall 'P 2 -2'
_space_group_name_H-M_alt 'P m m 2'
_cell_angle_alpha 90.000000
_cell_angle_beta 90.000000
_cell_angle_gamma 90.000000
_cell_formula_units_Z 1
_cell_length_a 2.9840(1)
_cell_length_b 3.79970(1)
_cell_length_c 11.4992(2)
_cell_volume 130.381(5)
_diffrn_ambient_pressure 100
_diffrn_ambient_temperature 298
_cod_data_source_file NaTi2O4.cif
_cod_data_source_block NaTi2O4-2H2O
_cod_original_cell_volume 130.381432
_cod_original_formula_sum 'Na0.75 Li0.25 Ti1.75 O6 H2'
_cod_database_code 1568985

loop_
_space_group_symop_id
_space_group_symop_operation_xyz
1 x,y,z
2 -x,-y,z
3 x,-y,z
4 -x,y,z

loop_
_atom_site_label
_atom_site_occupancy
_atom_site_fract_x
_atom_site_fract_y
_atom_site_fract_z
_atom_site_adp_type
_atom_site_B_iso_or_equiv
_atom_site_type_symbol
Na 0.627(7) 0.500000 0.500000 0.598(2) Biso 10.0(4) Na
TiLi1 0.875 0.500000 0.000000 0.999(2) Biso 0.8(2) Ti
LiTi1 0.125 0.500000 0.000000 0.999(2) Biso 0.8(2) Li
TiLi2 0.875 0.000000 0.500000 0.180(2) Biso 0.2(1) Ti
LiTi2 0.125 0.000000 0.500000 0.180(2) Biso 0.2(1) Li
O1 1.0 0.000000 0.000000 -0.093(3) Biso 0.5 O
O2 1.0 0.000000 0.000000 0.146(2) Biso 0.5 O
O3 1.0 0.500000 0.500000 0.277(3) Biso 0.2(2) O
O4 1.0 0.500000 0.500000 0.049(2) Biso 0.5 O
OH1 1.0 0.500000 0.000000 0.433 Biso 2.8(3) O
OH2 1.0 0.000000 0.500000 0.729 Biso 5.2(4) O
